data_7154812
loop_
_publ_author_name
'Bogachenkov, Alexander S.'
'Dogadina, Albina V.'
'Boyarskaya, Irina A.'
'Boyarskiy, Vadim P.'
'Vasilyev, Aleksander V.'

_publ_section_title
;
 Synthesis of 1,4-dihydrophosphinoline 1-oxides by acid-promoted
 cyclization of 1-(diphenylphosphoryl)allenes.
;
_journal_issue 4
_journal_name_full 'Organic &amp; biomolecular chemistry'
_journal_page_first 1370
_journal_page_last 1381
_journal_paper_doi 10.1039/c5ob02143j
_journal_volume 14
_journal_year 2016
_chemical_formula_moiety 'C20 H23 O P'
_chemical_formula_sum 'C20 H23 O P'
_chemical_formula_weight 310.35
_space_group_crystal_system orthorhombic
_space_group_IT_number 33
_space_group_name_Hall 'P 2c -2n'
_space_group_name_H-M_alt 'P n a 21'
_symmetry_space_group_name_Hall 'P 2c -2n'
_symmetry_space_group_name_H-M 'P n a 21'
_atom_sites_solution_hydrogens geom
_atom_sites_solution_primary iterative
_audit_creation_date 2015-09-07
_audit_creation_method
;
Olex2 1.2
(compiled 2015.01.26 svn.r3150 for OlexSys, GUI svn.r4998)
;
_audit_update_record
;
2015-09-21 deposited with the CCDC.
2015-11-27 downloaded from the CCDC.
;
_cell_angle_alpha 90
_cell_angle_beta 90
_cell_angle_gamma 90
_cell_formula_units_Z 4
_cell_length_a 16.2077(3)
_cell_length_b 8.43855(16)
_cell_length_c 12.5611(3)
_cell_measurement_reflns_used 7885
_cell_measurement_temperature 100.01(10)
_cell_measurement_theta_max 76.1020
_cell_measurement_theta_min 5.8960
_cell_volume 1717.98(6)
_computing_cell_refinement
;
CrysAlisPro, Agilent Technologies,
Version 1.171.36.32 (release 02-08-2013 CrysAlis171 .NET)
(compiled Aug  2 2013,16:46:58)
;
_computing_data_collection
;
CrysAlisPro, Agilent Technologies,
Version 1.171.36.32 (release 02-08-2013 CrysAlis171 .NET)
(compiled Aug  2 2013,16:46:58)
;
_computing_data_reduction
;
CrysAlisPro, Agilent Technologies,
Version 1.171.36.32 (release 02-08-2013 CrysAlis171 .NET)
(compiled Aug  2 2013,16:46:58)
;
_computing_molecular_graphics 'Olex2 (Dolomanov et al., 2009)'
_computing_publication_material 'Olex2 (Dolomanov et al., 2009)'
_computing_structure_refinement 'ShelXL (Sheldrick, 2008)'
_computing_structure_solution
;
Superflip (Palatinus & Chapuis, 2007;Palatinus & van der Lee, 2008;
Palatinus et al., 2012)
;
_diffrn_ambient_temperature 100.01(10)
_diffrn_detector_area_resol_mean 10.3829
_diffrn_measured_fraction_theta_full 1.000
_diffrn_measured_fraction_theta_max 1.000
_diffrn_measurement_details
;
  1 omega  -69.00  -35.00   1.0000   28.5600
omega____ theta____ kappa____ phi______ frames
    -      -40.3787 -178.0000   30.0000 34

  2 omega  -45.00   -4.00   1.0000   28.5600
omega____ theta____ kappa____ phi______ frames
    -      -40.3787   31.0000 -101.2190 41

  3 omega  -50.00   35.00   1.0000   28.5600
omega____ theta____ kappa____ phi______ frames
    -      -40.3787   38.0000    0.0000 85

  4 omega   58.00  124.00   1.0000   28.5600
omega____ theta____ kappa____ phi______ frames
    -       40.3787  178.0000 -120.0000 66

  5 omega   42.00   73.00   1.0000   28.5600
omega____ theta____ kappa____ phi______ frames
    -       40.3787  -99.0000  -30.0000 31

  6 omega   35.00  115.00   1.0000  114.0000
omega____ theta____ kappa____ phi______ frames
    -      113.0000 -112.0000  -60.0000 80

  7 omega   81.00  106.00   1.0000  114.0000
omega____ theta____ kappa____ phi______ frames
    -      113.0000  -95.0000 -180.0000 25

  8 omega   91.00  167.00   1.0000  114.0000
omega____ theta____ kappa____ phi______ frames
    -      113.0000   30.0000  -30.0000 76

  9 omega   38.00   90.00   1.0000  114.0000
omega____ theta____ kappa____ phi______ frames
    -      113.0000  -30.0000   30.0000 52

 10 omega   55.00  126.00   1.0000  114.0000
omega____ theta____ kappa____ phi______ frames
    -      113.0000  -61.0000  -30.0000 71

 11 omega   35.00   70.00   1.0000  114.0000
omega____ theta____ kappa____ phi______ frames
    -      113.0000  -30.0000  -60.0000 35

 12 omega  108.00  170.00   1.0000  114.0000
omega____ theta____ kappa____ phi______ frames
    -      113.0000  112.0000  -30.0000 62

 13 omega   67.00  106.00   1.0000  114.0000
omega____ theta____ kappa____ phi______ frames
    -      113.0000  -95.0000  -60.0000 39

 14 omega   38.00   78.00   1.0000  114.0000
omega____ theta____ kappa____ phi______ frames
    -      113.0000  -30.0000   90.0000 40

 15 omega   47.00   81.00   1.0000  114.0000
omega____ theta____ kappa____ phi______ frames
    -      113.0000  -95.0000 -120.0000 34

 16 omega   45.00   70.00   1.0000  114.0000
omega____ theta____ kappa____ phi______ frames
    -      113.0000  -30.0000   60.0000 25

 17 omega  -49.00   23.00   1.0000   28.5600
omega____ theta____ kappa____ phi______ frames
    -      -40.3787   38.0000  -60.0000 72

 18 omega  -49.00   34.00   1.0000   28.5600
omega____ theta____ kappa____ phi______ frames
    -      -40.3787   38.0000   90.0000 83

 19 omega  -42.00  -16.00   1.0000   28.5600
omega____ theta____ kappa____ phi______ frames
    -      -40.3787   38.0000 -180.0000 26

 20 omega   14.00   40.00   1.0000   28.5600
omega____ theta____ kappa____ phi______ frames
    -       40.3787   77.0000  -30.0000 26

 21 omega   97.00  124.00   1.0000   28.5600
omega____ theta____ kappa____ phi______ frames
    -       40.3787  178.0000  -90.0000 27

 22 omega   68.00  117.00   1.0000   28.5600
omega____ theta____ kappa____ phi______ frames
    -       40.3787   77.0000  -30.0000 49

 23 omega   45.00   80.00   1.0000  114.0000
omega____ theta____ kappa____ phi______ frames
    -      113.0000 -112.0000    0.0000 35

 24 omega  109.00  145.00   1.0000  114.0000
omega____ theta____ kappa____ phi______ frames
    -      113.0000   30.0000    0.0000 36

 25 omega  128.00  178.00   1.0000  114.0000
omega____ theta____ kappa____ phi______ frames
    -      113.0000  112.0000  -60.0000 50

 26 omega   86.00  153.00   1.0000  114.0000
omega____ theta____ kappa____ phi______ frames
    -      113.0000   61.0000   60.0000 67

 27 omega   79.00  108.00   1.0000  114.0000
omega____ theta____ kappa____ phi______ frames
    -      113.0000  -95.0000   60.0000 29

 28 omega  147.00  173.00   1.0000  114.0000
omega____ theta____ kappa____ phi______ frames
    -      113.0000   30.0000    0.0000 26

 29 omega   85.00  124.00   1.0000  114.0000
omega____ theta____ kappa____ phi______ frames
    -      113.0000  -61.0000   30.0000 39

 30 omega   77.00  115.00   1.0000  114.0000
omega____ theta____ kappa____ phi______ frames
    -      113.0000 -112.0000   30.0000 38

 31 omega   56.00   85.00   1.0000  114.0000
omega____ theta____ kappa____ phi______ frames
    -      113.0000  -30.0000  150.0000 29
;
_diffrn_measurement_device_type 'SuperNova, Dual, Cu at zero, Atlas'
_diffrn_measurement_method '\w scans'
_diffrn_orient_matrix_UB_11 0.0788555000
_diffrn_orient_matrix_UB_12 0.0986729000
_diffrn_orient_matrix_UB_13 -0.0172575000
_diffrn_orient_matrix_UB_21 0.0058250000
_diffrn_orient_matrix_UB_22 0.0297778000
_diffrn_orient_matrix_UB_23 0.1207694000
_diffrn_orient_matrix_UB_31 0.0527376000
_diffrn_orient_matrix_UB_32 -0.1507190000
_diffrn_orient_matrix_UB_33 0.0125099000
_diffrn_radiation_monochromator mirror
_diffrn_radiation_type CuK\a
_diffrn_radiation_wavelength 1.54184
_diffrn_reflns_av_R_equivalents 0.0269
_diffrn_reflns_av_unetI/netI 0.0195
_diffrn_reflns_laue_measured_fraction_full 1.000
_diffrn_reflns_laue_measured_fraction_max 1.000
_diffrn_reflns_limit_h_max 19
_diffrn_reflns_limit_h_min -19
_diffrn_reflns_limit_k_max 6
_diffrn_reflns_limit_k_min -10
_diffrn_reflns_limit_l_max 15
_diffrn_reflns_limit_l_min -15
_diffrn_reflns_number 12466
_diffrn_reflns_point_group_measured_fraction_full 0.982
_diffrn_reflns_point_group_measured_fraction_max 0.983
_diffrn_reflns_theta_full 67.684
_diffrn_reflns_theta_max 69.955
_diffrn_reflns_theta_min 5.459
_diffrn_source 'SuperNova (Cu) X-ray Source'
_exptl_absorpt_coefficient_mu 1.396
_exptl_absorpt_correction_T_max 1.00000
_exptl_absorpt_correction_T_min 0.83964
_exptl_absorpt_correction_type multi-scan
_exptl_absorpt_process_details
;
CrysAlisPro, Agilent Technologies,
Version 1.171.36.32 (release 02-08-2013 CrysAlis171 .NET)
(compiled Aug  2 2013,16:46:58)
Empirical absorption correction using spherical harmonics,
 implemented in SCALE3 ABSPACK scaling algorithm.
;
_exptl_crystal_colour colourless
_exptl_crystal_colour_primary colourless
_exptl_crystal_density_diffrn 1.200
_exptl_crystal_F_000 664
_exptl_crystal_size_max 0.2
_exptl_crystal_size_mid 0.15
_exptl_crystal_size_min 0.1
_refine_diff_density_max 1.691
_refine_diff_density_min -0.322
_refine_diff_density_rms 0.080
_refine_ls_abs_structure_details
;
 Flack x determined using 1446 quotients [(I+)-(I-)]/[(I+)+(I-)]
 (Parsons, Flack and Wagner, Acta Cryst. B69 (2013) 249-259).
;
_refine_ls_abs_structure_Flack 0.012(9)
_refine_ls_extinction_method none
_refine_ls_goodness_of_fit_ref 1.091
_refine_ls_hydrogen_treatment constr
_refine_ls_matrix_type full
_refine_ls_number_parameters 202
_refine_ls_number_reflns 3205
_refine_ls_number_restraints 1
_refine_ls_restrained_S_all 1.091
_refine_ls_R_factor_all 0.0538
_refine_ls_R_factor_gt 0.0535
_refine_ls_shift/su_max 0.001
_refine_ls_shift/su_mean 0.000
_refine_ls_structure_factor_coef Fsqd
_refine_ls_weighting_details 'w=1/[\s^2^(Fo^2^)+(0.1034P)^2^+0.4789P] where P=(Fo^2^+2Fc^2^)/3'
_refine_ls_weighting_scheme calc
_refine_ls_wR_factor_gt 0.1355
_refine_ls_wR_factor_ref 0.1360
_reflns_Friedel_coverage 0.873
_reflns_friedel_fraction_full 0.963
_reflns_friedel_fraction_max 0.963
_reflns_number_gt 3178
_reflns_number_total 3205
_reflns_threshold_expression 'I > 2\s(I)'
_cod_data_source_file c5ob02143j2.cif
_cod_data_source_block 103-129-2717_amr40
_cod_depositor_comments 'Adding full bibliography for 7154812.cif.'
_cod_original_cell_volume 1717.97(6)
_cod_database_code 7154812
_chemical_oxdiff_formula 'P O C20 H23'
_shelx_space_group_comment
;
The symmetry employed for this shelxl refinement is uniquely defined
by the following loop, which should always be used as a source of
symmetry information in preference to the above space-group names.
They are only intended as comments.
;
_reflns_odcompleteness_completeness 100.00
_reflns_odcompleteness_iscentric 1
_reflns_odcompleteness_theta 72.42
_olex2_refinement_description
;
1. Fixed Uiso
 At 1.2 times of:
  All C(H) groups, All C(H,H) groups
 At 1.5 times of:
  All C(H,H,H) groups
2.a Secondary CH2 refined with riding coordinates:
 C20(H20A,H20B), C19(H19A,H19B)
2.b Aromatic/amide H refined with riding coordinates:
 C16(H16), C6(H6), C15(H15), C5(H5), C7(H7), C12(H12), C14(H14), C8(H8),
 C3(H3), C13(H13)
2.c Idealised Me refined as rotating group:
 C21(H21A,H21B,H21C), C18(H18A,H18B,H18C), C17(H17A,H17B,H17C)
;
_shelx_shelxl_version_number 2014/7
_olex2_submission_special_instructions 'No special instructions were received'

loop_
_space_group_symop_operation_xyz
'x, y, z'
'-x, -y, z+1/2'
'-x+1/2, y+1/2, z+1/2'
'x+1/2, -y+1/2, z'

loop_
_atom_site_label
_atom_site_type_symbol
_atom_site_fract_x
_atom_site_fract_y
_atom_site_fract_z
_atom_site_U_iso_or_equiv
_atom_site_adp_type
_atom_site_occupancy
_atom_site_site_symmetry_order
_atom_site_calc_flag
_atom_site_refinement_flags_posn
P1 P 0.42074(5) 0.10675(10) 0.47570(8) 0.0203(3) Uani 1 1 d .
C9 C 0.3133(2) 0.0697(4) 0.4497(3) 0.0227(7) Uani 1 1 d .
C2 C 0.4695(2) 0.0850(4) 0.3493(3) 0.0243(7) Uani 1 1 d .
C16 C 0.4632(2) 0.3535(5) 0.6097(3) 0.0283(8) Uani 1 1 d .
H16 H 0.4803 0.2736 0.6558 0.034 Uiso 1 1 calc R
C6 C 0.1462(2) 0.0089(4) 0.4298(4) 0.0288(8) Uani 1 1 d .
H6 H 0.0899 -0.0098 0.4222 0.035 Uiso 1 1 calc R
C15 C 0.4715(2) 0.5105(5) 0.6390(3) 0.0307(8) Uani 1 1 d .
H15 H 0.4945 0.5352 0.7048 0.037 Uiso 1 1 calc R
C11 C 0.42961(19) 0.3152(4) 0.5119(3) 0.0234(7) Uani 1 1 d .
C21 C 0.6968(2) -0.0529(6) 0.3771(4) 0.0373(10) Uani 1 1 d .
H21A H 0.7129 0.0215 0.4311 0.056 Uiso 1 1 calc GR
H21B H 0.7164 -0.0171 0.3091 0.056 Uiso 1 1 calc GR
H21C H 0.7203 -0.1547 0.3928 0.056 Uiso 1 1 calc GR
C18 C 0.3038(2) 0.1847(5) 0.1769(3) 0.0338(9) Uani 1 1 d .
H18A H 0.2464 0.1724 0.1600 0.051 Uiso 1 1 calc GR
H18B H 0.3354 0.1870 0.1122 0.051 Uiso 1 1 calc GR
H18C H 0.3118 0.2820 0.2151 0.051 Uiso 1 1 calc GR
C17 C 0.3190(3) -0.1106(5) 0.1836(3) 0.0331(9) Uani 1 1 d .
H17A H 0.3493 -0.1058 0.1180 0.050 Uiso 1 1 calc GR
H17B H 0.2613 -0.1228 0.1684 0.050 Uiso 1 1 calc GR
H17C H 0.3379 -0.1993 0.2248 0.050 Uiso 1 1 calc GR
C5 C 0.1958(2) 0.0119(4) 0.3416(3) 0.0269(8) Uani 1 1 d .
H5 H 0.1724 -0.0063 0.2751 0.032 Uiso 1 1 calc R
C7 C 0.1791(2) 0.0337(4) 0.5306(3) 0.0281(8) Uani 1 1 d .
H7 H 0.1456 0.0296 0.5906 0.034 Uiso 1 1 calc R
C10 C 0.2814(2) 0.0419(4) 0.3484(3) 0.0224(7) Uani 1 1 d .
C20 C 0.6028(2) -0.0661(5) 0.3745(3) 0.0318(8) Uani 1 1 d .
H20A H 0.5868 -0.1445 0.3220 0.038 Uiso 1 1 calc R
H20B H 0.5831 -0.1016 0.4434 0.038 Uiso 1 1 calc R
C12 C 0.4042(2) 0.4347(5) 0.4437(3) 0.0291(8) Uani 1 1 d .
H12 H 0.3814 0.4085 0.3781 0.035 Uiso 1 1 calc R
C14 C 0.4464(2) 0.6305(5) 0.5730(4) 0.0369(10) Uani 1 1 d .
H14 H 0.4518 0.7355 0.5943 0.044 Uiso 1 1 calc R
C4 C 0.3327(2) 0.0434(5) 0.2468(3) 0.0266(7) Uani 1 1 d .
C8 C 0.2631(2) 0.0648(4) 0.5404(3) 0.0265(7) Uani 1 1 d .
H8 H 0.2859 0.0823 0.6073 0.032 Uiso 1 1 calc R
C19 C 0.5625(2) 0.0923(4) 0.3473(3) 0.0278(8) Uani 1 1 d .
H19A H 0.5811 0.1717 0.3977 0.033 Uiso 1 1 calc R
H19B H 0.5804 0.1251 0.2769 0.033 Uiso 1 1 calc R
C3 C 0.4247(2) 0.0620(5) 0.2616(3) 0.0257(7) Uani 1 1 d .
H3 H 0.4552 0.0564 0.1990 0.031 Uiso 1 1 calc R
C13 C 0.4123(2) 0.5936(4) 0.4721(5) 0.0325(8) Uani 1 1 d .
H13 H 0.3956 0.6736 0.4259 0.039 Uiso 1 1 calc R
O22 O 0.45497(15) 0.0070(3) 0.5632(2) 0.0243(5) Uani 1 1 d .

loop_
_atom_site_aniso_label
_atom_site_aniso_U_11
_atom_site_aniso_U_22
_atom_site_aniso_U_33
_atom_site_aniso_U_23
_atom_site_aniso_U_13
_atom_site_aniso_U_12
P1 0.0165(4) 0.0252(4) 0.0192(4) -0.0004(4) -0.0006(3) 0.0001(3)
C9 0.0163(15) 0.0248(16) 0.0271(19) 0.0014(13) 0.0018(13) 0.0004(12)
C2 0.0213(17) 0.0253(16) 0.0263(17) -0.0005(14) 0.0050(14) 0.0011(12)
C16 0.0177(16) 0.038(2) 0.0294(18) -0.0046(15) 0.0062(14) -0.0033(14)
C6 0.0118(13) 0.0260(17) 0.049(2) 0.0020(15) -0.0002(16) -0.0007(11)
C15 0.0216(17) 0.042(2) 0.0281(18) -0.0125(16) 0.0084(15) -0.0057(14)
C11 0.0150(14) 0.0273(17) 0.0279(17) -0.0042(13) 0.0013(13) -0.0015(11)
C21 0.0180(17) 0.056(3) 0.038(2) -0.0064(19) 0.0017(16) 0.0015(16)
C18 0.034(2) 0.044(2) 0.0240(16) 0.0013(16) -0.0029(15) -0.0014(17)
C17 0.034(2) 0.041(2) 0.0244(18) -0.0078(15) -0.0020(16) 0.0008(15)
C5 0.0213(18) 0.0287(18) 0.0306(19) -0.0007(15) -0.0070(15) 0.0004(12)
C7 0.0166(16) 0.0312(17) 0.037(2) 0.0034(15) 0.0094(16) -0.0013(13)
C10 0.0183(16) 0.0258(16) 0.0232(16) 0.0002(13) -0.0009(14) 0.0002(13)
C20 0.0220(18) 0.037(2) 0.037(2) -0.0044(16) 0.0011(16) 0.0012(16)
C12 0.0191(15) 0.0312(19) 0.037(2) 0.0001(15) -0.0017(15) 0.0000(14)
C14 0.0214(19) 0.0281(18) 0.061(3) -0.012(2) 0.0146(19) -0.0026(14)
C4 0.0228(17) 0.037(2) 0.0202(16) 0.0003(14) -0.0015(14) -0.0013(14)
C8 0.0238(17) 0.0317(18) 0.0240(17) 0.0012(14) 0.0050(15) 0.0017(13)
C19 0.0219(17) 0.033(2) 0.0279(19) -0.0019(15) 0.0047(16) -0.0024(14)
C3 0.0255(18) 0.0303(19) 0.0213(17) -0.0015(15) 0.0045(13) 0.0011(13)
C13 0.0216(16) 0.0294(18) 0.046(2) 0.004(2) 0.0028(19) 0.0021(13)
O22 0.0235(12) 0.0285(12) 0.0210(12) 0.0006(9) -0.0055(10) 0.0019(9)

loop_
_atom_type_symbol
_atom_type_description
_atom_type_scat_dispersion_real
_atom_type_scat_dispersion_imag
_atom_type_scat_source
C C 0.0181 0.0091 'International Tables Vol C Tables 4.2.6.8 and 6.1.1.4'
H H 0.0000 0.0000 'International Tables Vol C Tables 4.2.6.8 and 6.1.1.4'
O O 0.0492 0.0322 'International Tables Vol C Tables 4.2.6.8 and 6.1.1.4'
P P 0.2955 0.4335 'International Tables Vol C Tables 4.2.6.8 and 6.1.1.4'

loop_
_geom_angle_atom_site_label_1
_geom_angle_atom_site_label_2
_geom_angle_atom_site_label_3
_geom_angle
C9 P1 C11 106.83(15)
C2 P1 C9 104.46(17)
C2 P1 C11 106.64(16)
O22 P1 C9 113.31(16)
O22 P1 C2 115.67(16)
O22 P1 C11 109.36(16)
C10 C9 P1 123.6(3)
C10 C9 C8 121.5(3)
C8 C9 P1 114.9(3)
C19 C2 P1 117.0(3)
C3 C2 P1 120.6(3)
C3 C2 C19 122.4(3)
C15 C16 C11 119.9(4)
C5 C6 C7 120.5(3)
C14 C15 C16 121.2(4)
C16 C11 P1 118.6(3)
C16 C11 C12 119.8(4)
C12 C11 P1 121.6(3)
C6 C5 C10 122.1(4)
C8 C7 C6 119.0(3)
C9 C10 C5 116.7(3)
C9 C10 C4 124.2(3)
C5 C10 C4 119.1(3)
C19 C20 C21 111.5(4)
C11 C12 C13 120.9(4)
C15 C14 C13 119.7(4)
C17 C4 C18 108.2(3)
C10 C4 C18 108.4(3)
C10 C4 C17 110.3(3)
C3 C4 C18 106.7(3)
C3 C4 C17 107.1(3)
C3 C4 C10 115.9(3)
C7 C8 C9 120.1(3)
C2 C19 C20 112.8(3)
C2 C3 C4 130.8(3)
C12 C13 C14 118.5(4)

loop_
_geom_bond_atom_site_label_1
_geom_bond_atom_site_label_2
_geom_bond_distance
P1 C9 1.799(3)
P1 C2 1.783(4)
P1 C11 1.823(4)
P1 O22 1.491(3)
C9 C10 1.393(5)
C9 C8 1.401(5)
C2 C19 1.509(5)
C2 C3 1.335(5)
C16 C15 1.382(6)
C16 C11 1.383(5)
C6 C5 1.369(6)
C6 C7 1.391(6)
C15 C14 1.370(7)
C11 C12 1.386(6)
C21 C20 1.529(5)
C18 C4 1.554(6)
C17 C4 1.539(5)
C5 C10 1.413(5)
C7 C8 1.390(5)
C10 C4 1.523(5)
C20 C19 1.526(5)
C12 C13 1.393(6)
C14 C13 1.418(8)
C4 C3 1.510(5)
